data_7714282
loop_
_publ_author_name
'Chen, Zeng'
'xu, qingdou'
'Liu, Xiao-Lin'
'Hu, Shengmin'
'Wu, Xintao'
'Sheng, Tianlu'

_publ_section_title
;
 Different delocalized range in mixed valence cyanidometal-bridged
 Fe-Ru-Fe complexes controlled by terminal ligand substitution
 modification
;
_journal_name_full 'Dalton Transactions'
_journal_paper_doi 10.1039/D3DT02208K
_journal_year 2023
_chemical_formula_moiety 'C98 H106 Fe2 N6 O4 P4 Ru, C H2 Cl2, 4(B F4)'
_chemical_formula_sum 'C99 H108 B4 Cl2 F16 Fe2 N6 O4 P4 Ru'
_chemical_formula_weight 2200.70
_space_group_crystal_system triclinic
_space_group_IT_number 2
_space_group_name_Hall '-P 1'
_space_group_name_H-M_alt 'P -1'
_atom_sites_solution_hydrogens geom
_atom_sites_solution_primary dual
_audit_creation_date 2023-03-30
_audit_creation_method
;
Olex2 1.2
(compiled 2018.05.29 svn.r3508 for OlexSys, GUI svn.r5506)
;
_audit_update_record
;
2023-06-29 deposited with the CCDC.	2023-10-19 downloaded from the CCDC.
;
_cell_angle_alpha 96.4022(9)
_cell_angle_beta 101.3199(12)
_cell_angle_gamma 91.2395(12)
_cell_formula_units_Z 2
_cell_length_a 12.8285(2)
_cell_length_b 15.42782(19)
_cell_length_c 28.5354(3)
_cell_measurement_reflns_used 30886
_cell_measurement_temperature 99.9(3)
_cell_measurement_theta_max 59.7830
_cell_measurement_theta_min 2.4950
_cell_volume 5497.71(13)
_computing_cell_refinement 'CrysAlisPro 1.171.42.84a (Rigaku OD, 2023)'
_computing_data_collection 'CrysAlisPro 1.171.42.84a (Rigaku OD, 2023)'
_computing_data_reduction 'CrysAlisPro 1.171.42.84a (Rigaku OD, 2023)'
_computing_molecular_graphics 'Olex2 (Dolomanov et al., 2009)'
_computing_publication_material 'Olex2 (Dolomanov et al., 2009)'
_computing_structure_refinement 'ShelXL (Sheldrick, 2015)'
_computing_structure_solution 'ShelXT (Sheldrick, 2015)'
_diffrn_ambient_environment N~2~
_diffrn_ambient_temperature 99.9(3)
_diffrn_detector 'Hybrid Pixel Array Detector'
_diffrn_detector_area_resol_mean 10.0000
_diffrn_detector_type HyPix
_diffrn_measured_fraction_theta_full 0.999
_diffrn_measured_fraction_theta_max 0.999
_diffrn_measurement_details
;
List of Runs (angles in degrees, time in seconds):

  # Type    Start    End  Width  t~exp~   \w     \q     \k     \f   Frames
#--------------------------------------------------------------------------
  1  \w    -75.00 -23.00   0.50    0.11    --   -1.41 -57.00 -43.00  104
  2  \w     -7.00  19.00   0.50    0.11    --   -1.41 -57.00 -43.00   52
  3  \w   -140.00 -57.00   0.50    0.44    --  -78.15 -57.00 -43.00  166
  4  \w   -111.00 -20.00   0.50    0.44    --  -78.15 125.00  90.00  182
  5  \w    -93.00 -36.00   0.50    0.44    --  -78.15 125.00 120.00  114
  6  \w    -44.00 -11.00   0.50    0.44    --  -78.15  77.00 150.00   66
  7  \w    -26.00  -1.00   0.50    0.44    --  -78.15  38.00 120.00   50
  8  \w    -55.00 -29.00   0.50    0.44    --  -78.15  38.00 120.00   52
  9  \w   -105.00 -56.00   0.50    0.44    --  -78.15  77.00 150.00   98
 10  \w    -88.00  -5.00   0.50    0.44    --  -78.15  57.00  97.00  166
 11  \w    -23.00  69.00   0.50    0.11    --   -1.41  57.00  97.00  184
 12  \w   -151.00 -89.00   0.50    0.44    --  -78.15 -99.00  90.00  124
 13  \w   -147.00-104.00   0.50    0.44    --  -78.15 -99.00 120.00   86
 14  \w   -131.00 -84.00   0.50    0.44    --  -78.15-125.00  90.00   94
 15  \w   -117.00 -88.00   0.50    0.44    --  -78.15 -99.00-120.00   58
 16  \w     -4.00  35.00   0.50    0.11    --   -1.41 -99.00 -30.00   78
 17  \w     -8.00  17.00   0.50    0.11    --   -1.41 -99.00-180.00   50
 18  \w     39.00  73.00   0.50    0.44    --   75.34 -77.00-180.00   68
 19  \w      1.00  29.00   0.50    0.44    --   75.34 -77.00-180.00   56
 20  \w     -2.00  71.00   0.50    0.44    --   75.34 -38.00 -30.00  146
 21  \w      4.00  30.00   0.50    0.44    --   75.34 -57.00 -43.00   52
 22  \w     21.00 102.00   0.50    0.44    --   75.34 -99.00 -60.00  162
 23  \w     61.00  99.00   0.50    0.44    --   75.34-125.00 -90.00   76
 24  \w     20.00 111.00   0.50    0.44    --   75.34-125.00 -60.00  182
 25  \w     57.00 110.00   0.50    0.44    --   75.34-125.00  90.00  106
 26  \w     69.00 148.00   0.50    0.44    --   75.34  57.00  97.00  158
 27  \w     80.00 146.00   0.50    0.44    --   75.34 125.00 120.00  132
 28  \w     83.00 108.00   0.50    0.44    --   75.34 125.00 -90.00   50
;
_diffrn_measurement_device 'four-circle diffractometer'
_diffrn_measurement_device_type 'ROD, Synergy Custom system, HyPix'
_diffrn_measurement_method '\w scans'
_diffrn_orient_matrix_type 'CrysAlisPro convention (1999,Acta A55,543-557)'
_diffrn_orient_matrix_UB_11 0.0274640000
_diffrn_orient_matrix_UB_12 0.0551356000
_diffrn_orient_matrix_UB_13 -0.0290440000
_diffrn_orient_matrix_UB_21 -0.1026860000
_diffrn_orient_matrix_UB_22 0.0156136000
_diffrn_orient_matrix_UB_23 -0.0151378000
_diffrn_orient_matrix_UB_31 0.0076499000
_diffrn_orient_matrix_UB_32 0.0660407000
_diffrn_orient_matrix_UB_33 0.0353621000
_diffrn_radiation_monochromator mirror
_diffrn_radiation_probe x-ray
_diffrn_radiation_type GaK\a
_diffrn_radiation_wavelength 1.3405
_diffrn_reflns_av_R_equivalents 0.0928
_diffrn_reflns_av_unetI/netI 0.0809
_diffrn_reflns_Laue_measured_fraction_full 0.999
_diffrn_reflns_Laue_measured_fraction_max 0.999
_diffrn_reflns_limit_h_max 15
_diffrn_reflns_limit_h_min -15
_diffrn_reflns_limit_k_max 18
_diffrn_reflns_limit_k_min -17
_diffrn_reflns_limit_l_max 33
_diffrn_reflns_limit_l_min -32
_diffrn_reflns_number 62333
_diffrn_reflns_point_group_measured_fraction_full 0.999
_diffrn_reflns_point_group_measured_fraction_max 0.999
_diffrn_reflns_theta_full 52.931
_diffrn_reflns_theta_max 52.931
_diffrn_reflns_theta_min 2.717
_diffrn_source 'micro-focus metaljet'
_exptl_absorpt_coefficient_mu 3.270
_exptl_absorpt_correction_T_max 1.00000
_exptl_absorpt_correction_T_min 0.50465
_exptl_absorpt_correction_type multi-scan
_exptl_absorpt_process_details
;
CrysAlisPro 1.171.42.84a (Rigaku Oxford Diffraction, 2023)
Empirical absorption correction using spherical harmonics,
implemented in SCALE3 ABSPACK scaling algorithm.
;
_exptl_crystal_colour 'dark red'
_exptl_crystal_colour_modifier dark
_exptl_crystal_colour_primary red
_exptl_crystal_density_diffrn 1.329
_exptl_crystal_description prism
_exptl_crystal_F_000 2260
_exptl_crystal_size_max 0.053
_exptl_crystal_size_mid 0.041
_exptl_crystal_size_min 0.027
_refine_diff_density_max 2.873
_refine_diff_density_min -2.232
_refine_diff_density_rms 0.185
_refine_ls_extinction_method none
_refine_ls_goodness_of_fit_ref 1.033
_refine_ls_hydrogen_treatment constr
_refine_ls_matrix_type full
_refine_ls_number_parameters 1254
_refine_ls_number_reflns 19384
_refine_ls_number_restraints 18
_refine_ls_restrained_S_all 1.039
_refine_ls_R_factor_all 0.1225
_refine_ls_R_factor_gt 0.1096
_refine_ls_shift/su_max 0.001
_refine_ls_shift/su_mean 0.000
_refine_ls_structure_factor_coef Fsqd
_refine_ls_weighting_details 'w=1/[\s^2^(Fo^2^)+(0.1758P)^2^+42.0636P] where P=(Fo^2^+2Fc^2^)/3'
_refine_ls_weighting_scheme calc
_refine_ls_wR_factor_gt 0.2895
_refine_ls_wR_factor_ref 0.2998
_reflns_Friedel_coverage 0.000
_reflns_number_gt 15902
_reflns_number_total 19384
_reflns_threshold_expression 'I > 2\s(I)'
_cod_data_source_file d3dt02208k2.cif
_cod_data_source_block cp5iso-2o_auto
_cod_original_cell_volume 5497.70(13)
_cod_database_code 7714282
_shelx_shelxl_version_number 2017/1
_chemical_oxdiff_formula FeRuCHNOClPFB
_chemical_oxdiff_usercomment FeRuCHNOClPFB
_shelx_space_group_comment
;
The symmetry employed for this shelxl refinement is uniquely defined
by the following loop, which should always be used as a source of
symmetry information in preference to the above space-group names.
They are only intended as comments.
;
_shelx_estimated_absorpt_t_max 0.917
_shelx_estimated_absorpt_t_min 0.846
_diffrn_oxdiff_digest_frames
;
01e36da1e6845f7d469b00451af01506fe0291236f2
;
_reflns_odcompleteness_completeness 99.92
_reflns_odcompleteness_iscentric 1
_reflns_odcompleteness_theta 56.82
_olex2_refinement_description
;
1. Fixed Uiso
 At 1.2 times of:
  All C(H) groups, All C(H,H) groups
 At 1.5 times of:
  All C(H,H,H) groups
2. Uiso/Uaniso restraints and constraints
Uanis(B2) \\sim Ueq: with sigma of 0.01 and sigma for terminal atoms of 0.02
Uanis(F8) \\sim Ueq: with sigma of 0.01 and sigma for terminal atoms of 0.02
Uanis(C42) \\sim Ueq: with sigma of 0.01 and sigma for terminal atoms of 0.02
3.a Secondary CH2 refined with riding coordinates:
 C49(H49A,H49B), C13(H13A,H13B), C14(H14A,H14B), C50(H50A,H50B), C99(H99A,H99B)
3.b Me refined with riding coordinates:
 C48(H48A,H48B,H48C), C11(H11A,H11B,H11C), C92(H92A,H92B,H92C)
3.c Aromatic/amide H refined with riding coordinates:
 C58(H58), C87(H87), C88(H88), C81(H81), C91(H91), C82(H82), C90(H90),
 C56(H56), C97(H97), C25(H25), C22(H22), C94(H94), C93(H93), C28(H28), C96(H96),
  C76(H76), C75(H75), C68(H68), C78(H78), C59(H59), C84(H84), C74(H74),
 C85(H85), C29(H29), C31(H31), C24(H24), C23(H23), C16(H16), C55(H55), C73(H73),
  C62(H62), C26(H26), C79(H79), C20(H20), C38(H38), C54(H54), C52(H52),
 C67(H67), C32(H32), C70(H70), C19(H19), C72(H72), C60(H60), C66(H66), C61(H61),
  C64(H64), C53(H53), C37(H37), C17(H17), C18(H18), C30(H30), C71(H71),
 C35(H35), C65(H65), C34(H34), C36(H36)
3.d Idealised Me refined as rotating group:
 C44(H44A,H44B,H44C), C98(H98A,H98B,H98C), C47(H47A,H47B,H47C), C10(H10A,H10B,
 H10C), C80(H80A,H80B,H80C), C46(H46A,H46B,H46C), C8(H8A,H8B,H8C), C9(H9A,H9B,
 H9C), C45(H45A,H45B,H45C), C86(H86A,H86B,H86C), C12(H12A,H12B,H12C)
;
_olex2_submission_special_instructions 'No special instructions were received'
_oxdiff_exptl_absorpt_empirical_details
;
Empirical correction (ABSPACK) includes:
- Absorption correction using spherical harmonics
- Frame scaling
;
_oxdiff_exptl_absorpt_empirical_full_max 2.452
_oxdiff_exptl_absorpt_empirical_full_min 0.464

loop_
_space_group_symop_operation_xyz
'x, y, z'
'-x, -y, -z'

loop_
_atom_site_label
_atom_site_type_symbol
_atom_site_fract_x
_atom_site_fract_y
_atom_site_fract_z
_atom_site_U_iso_or_equiv
_atom_site_adp_type
_atom_site_occupancy
_atom_site_site_symmetry_order
_atom_site_calc_flag
_atom_site_refinement_flags_posn
_atom_site_refinement_flags_adp
_atom_site_refinement_flags_occupancy
_atom_site_disorder_assembly
_atom_site_disorder_group
Ru1 Ru 0.54617(4) 0.23501(4) 0.77609(2) 0.02295(17) Uani 1 1 d . . . . .
Fe2 Fe 0.71154(9) 0.23139(7) 0.95302(4) 0.0247(3) Uani 1 1 d . . . . .
Fe1 Fe 0.33242(8) 0.23656(8) 0.60517(4) 0.0280(3) Uani 1 1 d . . . . .
P3 P 0.86461(15) 0.18277(12) 0.92936(6) 0.0248(4) Uani 1 1 d . . . . .
P4 P 0.80014(16) 0.36338(13) 0.96111(6) 0.0284(4) Uani 1 1 d . . . . .
P1 P 0.39257(15) 0.10737(14) 0.57431(7) 0.0296(4) Uani 1 1 d . . . . .
P2 P 0.48329(15) 0.29418(14) 0.58622(6) 0.0289(4) Uani 1 1 d . . . . .
Cl1 Cl -0.1324(2) 0.2405(2) 0.46993(10) 0.0683(8) Uani 1 1 d . . . . .
Cl2 Cl -0.0425(3) 0.1120(2) 0.40869(10) 0.0681(8) Uani 1 1 d . . . . .
F10 F 0.4305(4) 0.1135(3) 1.11802(17) 0.0413(11) Uani 1 1 d . . . . .
F12 F 0.5701(4) 0.1061(4) 1.0802(2) 0.0519(14) Uani 1 1 d . . . . .
F9 F 0.4315(5) 0.1900(4) 1.0544(2) 0.0536(14) Uani 1 1 d . . . . .
F15 F 1.1556(5) 0.2718(4) 0.86004(19) 0.0580(15) Uani 1 1 d . . . . .
F14 F 1.1516(5) 0.2809(4) 0.78093(18) 0.0553(15) Uani 1 1 d . . . . .
N1 N 0.4676(5) 0.2340(4) 0.7073(2) 0.0233(12) Uani 1 1 d . . . . .
O4 O 0.9162(5) 0.4975(4) 0.7688(2) 0.0387(13) Uani 1 1 d . . . . .
O3 O 0.8502(5) -0.0214(4) 0.6931(2) 0.0421(15) Uani 1 1 d . . . . .
N2 N 0.6168(5) 0.2347(4) 0.8458(2) 0.0252(13) Uani 1 1 d . . . . .
F11 F 0.5448(5) 0.2310(3) 1.1250(2) 0.0520(13) Uani 1 1 d . . . . .
N3 N 0.4518(5) 0.3355(4) 0.7967(2) 0.0300(14) Uani 1 1 d . . . . .
N5 N 0.6477(5) 0.1409(4) 0.7533(2) 0.0236(12) Uani 1 1 d . . . . .
O1 O 0.2716(5) 0.5373(4) 0.8403(2) 0.0474(16) Uani 1 1 d . . . . .
F16 F 1.0146(5) 0.3270(5) 0.8147(2) 0.075(2) Uani 1 1 d . . . . .
O2 O 0.2161(5) -0.0561(4) 0.7938(2) 0.0467(15) Uani 1 1 d . . . . .
N6 N 0.6590(5) 0.3303(4) 0.7689(2) 0.0239(13) Uani 1 1 d . . . . .
F13 F 1.0453(6) 0.1831(5) 0.8047(3) 0.0730(18) Uani 1 1 d . . . . .
C2 C 0.6523(5) 0.2355(4) 0.8859(2) 0.0197(14) Uani 1 1 d . . . . .
C58 C 0.9860(6) 0.1209(5) 1.0089(3) 0.0326(17) Uani 1 1 d . . . . .
H58 H 0.921935 0.090135 1.010233 0.039 Uiso 1 1 calc R . . . .
N4 N 0.4383(5) 0.1368(4) 0.7842(2) 0.0262(13) Uani 1 1 d . . . . .
C1 C 0.4172(5) 0.2325(5) 0.6688(2) 0.0224(14) Uani 1 1 d . . . . .
F5 F -0.1934(6) 0.2825(7) 0.5751(3) 0.103(3) Uani 1 1 d . . . . .
C51 C 0.8569(7) 0.0824(5) 0.8879(3) 0.0323(17) Uani 1 1 d . . . . .
C87 C 0.7516(6) 0.1488(5) 0.7699(2) 0.0238(15) Uani 1 1 d . . . . .
H87 H 0.777381 0.192313 0.796155 0.029 Uiso 1 1 calc R . . . .
C88 C 0.8255(6) 0.0980(5) 0.7517(2) 0.0249(15) Uani 1 1 d . . . . .
H88 H 0.899564 0.107883 0.764308 0.030 Uiso 1 1 calc R . . . .
C81 C 0.4691(6) 0.0596(5) 0.7983(2) 0.0276(16) Uani 1 1 d . . . . .
H81 H 0.543413 0.051436 0.805969 0.033 Uiso 1 1 calc R . . . .
C21 C 0.3269(7) 0.0565(6) 0.5142(3) 0.039(2) Uani 1 1 d . . . . .
C91 C 0.6113(6) 0.0743(5) 0.7177(2) 0.0271(16) Uani 1 1 d . . . . .
H91 H 0.536765 0.064801 0.706261 0.032 Uiso 1 1 calc R . . . .
C82 C 0.4028(7) -0.0080(5) 0.8026(3) 0.0310(17) Uani 1 1 d . . . . .
H82 H 0.430023 -0.061283 0.812422 0.037 Uiso 1 1 calc R . . . .
C90 C 0.6792(6) 0.0210(5) 0.6981(3) 0.0273(15) Uani 1 1 d . . . . .
H90 H 0.651635 -0.024191 0.673047 0.033 Uiso 1 1 calc R . . . .
C56 C 0.7625(7) 0.0345(5) 0.8707(3) 0.0319(17) Uani 1 1 d . . . . .
H56 H 0.699180 0.053758 0.880335 0.038 Uiso 1 1 calc R . . . .
C49 C 0.8998(6) 0.2676(5) 0.8954(3) 0.0319(17) Uani 1 1 d . . . . .
H49A H 0.968071 0.255312 0.885359 0.038 Uiso 1 1 calc R . . . .
H49B H 0.844142 0.269808 0.866161 0.038 Uiso 1 1 calc R . . . .
C57 C 0.9870(6) 0.1709(5) 0.9725(3) 0.0310(17) Uani 1 1 d . . . . .
C6 C 0.2274(6) 0.3412(6) 0.5902(3) 0.0330(18) Uani 1 1 d . . . . .
C97 C 0.6927(6) 0.3967(5) 0.8038(2) 0.0285(16) Uani 1 1 d . . . . .
H97 H 0.656633 0.404286 0.829919 0.034 Uiso 1 1 calc R . . . .
C25 C 0.2720(8) 0.0662(7) 0.4297(3) 0.050(3) Uani 1 1 d . . . . .
H25 H 0.270757 0.097548 0.402759 0.060 Uiso 1 1 calc R . . . .
C89 C 0.7881(6) 0.0327(5) 0.7148(3) 0.0301(17) Uani 1 1 d . . . . .
C22 C 0.2746(7) -0.0243(6) 0.5080(3) 0.039(2) Uani 1 1 d . . . . .
H22 H 0.275758 -0.055674 0.534890 0.047 Uiso 1 1 calc R . . . .
C13 C 0.5317(6) 0.1256(6) 0.5680(3) 0.0344(18) Uani 1 1 d . . . . .
H13A H 0.574403 0.076428 0.579127 0.041 Uiso 1 1 calc R . . . .
H13B H 0.534040 0.128073 0.533659 0.041 Uiso 1 1 calc R . . . .
C94 C 0.7985(6) 0.3741(5) 0.7301(3) 0.0309(17) Uani 1 1 d . . . . .
H94 H 0.833552 0.364715 0.703642 0.037 Uiso 1 1 calc R . . . .
C93 C 0.7124(6) 0.3206(5) 0.7323(2) 0.0256(15) Uani 1 1 d . . . . .
H93 H 0.689497 0.274857 0.706912 0.031 Uiso 1 1 calc R . . . .
C14 C 0.5781(6) 0.2094(5) 0.5970(3) 0.0314(17) Uani 1 1 d . . . . .
H14A H 0.645391 0.226181 0.587687 0.038 Uiso 1 1 calc R . . . .
H14B H 0.593742 0.201852 0.631665 0.038 Uiso 1 1 calc R . . . .
C39 C 0.6717(6) 0.1235(5) 0.9892(3) 0.0286(16) Uani 1 1 d . . . . .
C41 C 0.5631(6) 0.2393(6) 0.9784(3) 0.0326(17) Uani 1 1 d . . . . .
C77 C 0.3307(7) 0.4738(6) 0.8236(3) 0.0361(19) Uani 1 1 d . . . . .
C50 C 0.9099(7) 0.3556(5) 0.9278(3) 0.0343(18) Uani 1 1 d . . . . .
H50A H 0.907541 0.404226 0.907705 0.041 Uiso 1 1 calc R . . . .
H50B H 0.978957 0.360597 0.950764 0.041 Uiso 1 1 calc R . . . .
C28 C 0.4981(7) 0.4390(6) 0.6571(3) 0.0370(19) Uani 1 1 d . . . . .
H28 H 0.431629 0.417871 0.662282 0.044 Uiso 1 1 calc R . . . .
C44 C 0.7011(7) 0.0307(6) 0.9872(3) 0.0390(19) Uani 1 1 d . . . . .
H44A H 0.682496 0.003025 0.953873 0.058 Uiso 1 1 calc GR . . . .
H44B H 0.662435 0.000070 1.007294 0.058 Uiso 1 1 calc GR . . . .
H44C H 0.777855 0.027910 0.999138 0.058 Uiso 1 1 calc GR . . . .
C96 C 0.7770(7) 0.4547(5) 0.8039(3) 0.0309(17) Uani 1 1 d . . . . .
H96 H 0.796027 0.502222 0.828533 0.037 Uiso 1 1 calc R . . . .
C76 C 0.3381(7) 0.3993(6) 0.8473(3) 0.043(2) Uani 1 1 d . . . . .
H76 H 0.301516 0.394566 0.872849 0.052 Uiso 1 1 calc R . . . .
C75 C 0.3988(7) 0.3328(6) 0.8332(3) 0.0374(19) Uani 1 1 d . . . . .
H75 H 0.403877 0.282540 0.849824 0.045 Uiso 1 1 calc R . . . .
C68 C 0.8387(9) 0.4909(7) 1.0430(3) 0.051(3) Uani 1 1 d . . . . .
H68 H 0.788526 0.525163 1.024989 0.062 Uiso 1 1 calc R . . . .
C78 C 0.3830(7) 0.4782(5) 0.7855(3) 0.0337(18) Uani 1 1 d . . . . .
H78 H 0.378135 0.527363 0.768045 0.040 Uiso 1 1 calc R . . . .
C5 C 0.1985(6) 0.2703(5) 0.5532(3) 0.0327(17) Uani 1 1 d . . . . .
C59 C 1.0767(8) 0.1137(6) 1.0442(3) 0.044(2) Uani 1 1 d . . . . .
H59 H 1.073944 0.079470 1.069678 0.053 Uiso 1 1 calc R . . . .
F2 F -0.1878(10) 0.4084(7) 0.3099(3) 0.130(4) Uani 1 1 d . . . . .
C84 C 0.2582(7) 0.0852(6) 0.7794(3) 0.042(2) Uani 1 1 d . . . . .
H84 H 0.184700 0.096796 0.774180 0.050 Uiso 1 1 calc R . . . .
C69 C 0.7261(7) 0.4539(5) 0.9375(3) 0.0322(17) Uani 1 1 d . . . . .
C48 C 0.7983(7) 0.1887(7) 1.0689(3) 0.046(2) Uani 1 1 d . . . . .
H48A H 0.835038 0.134008 1.065329 0.068 Uiso 1 1 calc R . . . .
H48B H 0.849780 0.238224 1.073380 0.068 Uiso 1 1 calc R . . . .
H48C H 0.764650 0.190161 1.096979 0.068 Uiso 1 1 calc R . . . .
C15 C 0.3938(7) 0.0171(6) 0.6109(3) 0.0344(18) Uani 1 1 d . . . . .
C74 C 0.6164(7) 0.4491(5) 0.9263(3) 0.0349(18) Uani 1 1 d . . . . .
H74 H 0.578959 0.396477 0.928706 0.042 Uiso 1 1 calc R . . . .
C85 C 0.3321(7) 0.1474(6) 0.7747(3) 0.039(2) Uani 1 1 d . . . . .
H85 H 0.307385 0.200987 0.764132 0.047 Uiso 1 1 calc R . . . .
C27 C 0.5460(7) 0.3918(6) 0.6230(3) 0.0373(19) Uani 1 1 d . . . . .
C29 C 0.5441(9) 0.5149(7) 0.6833(3) 0.048(2) Uani 1 1 d . . . . .
H29 H 0.508577 0.547612 0.705188 0.058 Uiso 1 1 calc R . . . .
C95 C 0.8335(7) 0.4409(5) 0.7661(3) 0.0312(17) Uani 1 1 d . . . . .
C31 C 0.6933(8) 0.4985(7) 0.6436(3) 0.050(2) Uani 1 1 d . . . . .
H31 H 0.759903 0.519981 0.638803 0.060 Uiso 1 1 calc R . . . .
C42 C 0.6467(6) 0.2646(5) 1.0176(3) 0.0314(17) Uani 1 1 d . U . . .
C33 C 0.4926(7) 0.3198(5) 0.5262(3) 0.0331(17) Uani 1 1 d . . . . .
C43 C 0.7142(6) 0.1942(5) 1.0243(2) 0.0308(17) Uani 1 1 d . . . . .
C24 C 0.2181(8) -0.0158(8) 0.4234(3) 0.052(3) Uani 1 1 d . . . . .
H24 H 0.180923 -0.039770 0.392371 0.062 Uiso 1 1 calc R . . . .
B1 B -0.2605(8) 0.3457(5) 0.3158(3) 0.0272(18) Uani 1 1 d . . . . .
C23 C 0.2193(7) -0.0609(7) 0.4620(3) 0.048(2) Uani 1 1 d . . . . .
H23 H 0.183213 -0.116510 0.457939 0.058 Uiso 1 1 calc R . . . .
C7 C 0.2129(7) 0.3093(7) 0.6344(3) 0.041(2) Uani 1 1 d . . . . .
C98 C 0.9873(8) 0.4732(7) 0.7365(3) 0.048(2) Uani 1 1 d . . . . .
H98A H 0.953484 0.482684 0.703681 0.071 Uiso 1 1 calc GR . . . .
H98B H 1.002827 0.411394 0.737362 0.071 Uiso 1 1 calc GR . . . .
H98C H 1.053621 0.508950 0.746554 0.071 Uiso 1 1 calc GR . . . .
C4 C 0.1662(6) 0.1982(6) 0.5748(3) 0.038(2) Uani 1 1 d . . . . .
C16 C 0.3324(7) 0.0183(6) 0.6450(3) 0.041(2) Uani 1 1 d . . . . .
H16 H 0.294083 0.068597 0.651921 0.049 Uiso 1 1 calc R . . . .
C55 C 0.7593(8) -0.0415(6) 0.8394(3) 0.040(2) Uani 1 1 d . . . . .
H55 H 0.694374 -0.075082 0.828326 0.048 Uiso 1 1 calc R . . . .
C47 C 0.6519(8) 0.3450(6) 1.0526(3) 0.046(2) Uani 1 1 d . . . . .
H47A H 0.724822 0.355661 1.071091 0.070 Uiso 1 1 calc GR . . . .
H47B H 0.603507 0.337020 1.074522 0.070 Uiso 1 1 calc GR . . . .
H47C H 0.630973 0.395000 1.035033 0.070 Uiso 1 1 calc GR . . . .
C10 C 0.1792(7) 0.2743(6) 0.5007(3) 0.041(2) Uani 1 1 d . . . . .
H10A H 0.215997 0.326530 0.494152 0.062 Uiso 1 1 calc GR . . . .
H10B H 0.102623 0.276708 0.488243 0.062 Uiso 1 1 calc GR . . . .
H10C H 0.206168 0.222170 0.484943 0.062 Uiso 1 1 calc GR . . . .
C73 C 0.5598(8) 0.5212(6) 0.9115(3) 0.044(2) Uani 1 1 d . . . . .
H73 H 0.484253 0.518315 0.904216 0.053 Uiso 1 1 calc R . . . .
C40 C 0.5757(6) 0.1525(5) 0.9595(3) 0.0305(17) Uani 1 1 d . . . . .
C62 C 1.0854(7) 0.2135(7) 0.9696(3) 0.045(2) Uani 1 1 d . . . . .
H62 H 1.088934 0.247710 0.944193 0.054 Uiso 1 1 calc R . . . .
C26 C 0.3275(7) 0.1023(7) 0.4751(3) 0.043(2) Uani 1 1 d . . . . .
H26 H 0.365049 0.157277 0.479099 0.051 Uiso 1 1 calc R . . . .
C79 C 0.4426(6) 0.4079(5) 0.7742(3) 0.0307(17) Uani 1 1 d . . . . .
H79 H 0.479614 0.411027 0.748667 0.037 Uiso 1 1 calc R . . . .
F3 F -0.2166(9) 0.2652(6) 0.3047(3) 0.109(3) Uani 1 1 d . . . . .
C83 C 0.2933(7) 0.0040(6) 0.7920(3) 0.0381(19) Uani 1 1 d . . . . .
C63 C 0.8669(7) 0.4098(6) 1.0216(3) 0.0361(19) Uani 1 1 d . . . . .
C20 C 0.4530(7) -0.0559(6) 0.6017(3) 0.0402(19) Uani 1 1 d . . . . .
H20 H 0.494902 -0.057413 0.577700 0.048 Uiso 1 1 calc R . . . .
C80 C 0.2583(8) 0.6127(6) 0.8155(3) 0.044(2) Uani 1 1 d . . . . .
H80A H 0.238613 0.594756 0.780744 0.067 Uiso 1 1 calc GR . . . .
H80B H 0.325102 0.648104 0.822701 0.067 Uiso 1 1 calc GR . . . .
H80C H 0.201947 0.647260 0.825924 0.067 Uiso 1 1 calc GR . . . .
C38 C 0.5713(7) 0.2900(7) 0.5023(3) 0.043(2) Uani 1 1 d . . . . .
H38 H 0.619676 0.249668 0.516111 0.052 Uiso 1 1 calc R . . . .
C11 C 0.2452(8) 0.4364(6) 0.5846(3) 0.047(2) Uani 1 1 d . . . . .
H11A H 0.264381 0.470283 0.616415 0.071 Uiso 1 1 calc R . . . .
H11B H 0.302859 0.442550 0.567021 0.071 Uiso 1 1 calc R . . . .
H11C H 0.179749 0.458064 0.566590 0.071 Uiso 1 1 calc R . . . .
F7 F -0.0625(9) 0.3353(10) 0.6411(4) 0.196(8) Uani 1 1 d . . . . .
C54 C 0.8522(8) -0.0686(6) 0.8241(3) 0.045(2) Uani 1 1 d . . . . .
H54 H 0.850499 -0.120283 0.802451 0.054 Uiso 1 1 calc R . . . .
C52 C 0.9502(7) 0.0560(6) 0.8730(3) 0.0361(18) Uani 1 1 d . . . . .
H52 H 1.015579 0.088801 0.884301 0.043 Uiso 1 1 calc R . . . .
C67 C 0.8848(9) 0.5196(8) 1.0900(3) 0.055(3) Uani 1 1 d . . . . .
H67 H 0.867986 0.574509 1.104574 0.066 Uiso 1 1 calc R . . . .
C32 C 0.6452(7) 0.4224(6) 0.6168(3) 0.0358(19) Uani 1 1 d . . . . .
H32 H 0.679862 0.390988 0.594207 0.043 Uiso 1 1 calc R . . . .
C70 C 0.7791(8) 0.5298(6) 0.9327(3) 0.042(2) Uani 1 1 d . . . . .
H70 H 0.854676 0.532852 0.940319 0.050 Uiso 1 1 calc R . . . .
C3 C 0.1767(6) 0.2211(7) 0.6243(3) 0.040(2) Uani 1 1 d . . . . .
F4 F -0.2712(13) 0.3454(6) 0.3611(3) 0.158(6) Uani 1 1 d . . . . .
C46 C 0.4633(7) 0.2894(7) 0.9653(3) 0.046(2) Uani 1 1 d . . . . .
H46A H 0.482116 0.352102 0.969578 0.069 Uiso 1 1 calc GR . . . .
H46B H 0.413883 0.277390 0.986201 0.069 Uiso 1 1 calc GR . . . .
H46C H 0.429457 0.271180 0.931659 0.069 Uiso 1 1 calc GR . . . .
F6 F -0.1631(10) 0.2262(6) 0.6438(4) 0.153(6) Uani 1 1 d . . . . .
C8 C 0.1407(8) 0.1683(8) 0.6604(4) 0.058(3) Uani 1 1 d . . . . .
H8A H 0.125965 0.107405 0.646133 0.087 Uiso 1 1 calc GR . . . .
H8B H 0.075878 0.192264 0.668944 0.087 Uiso 1 1 calc GR . . . .
H8C H 0.196801 0.171097 0.689308 0.087 Uiso 1 1 calc GR . . . .
C19 C 0.4498(9) -0.1258(7) 0.6280(4) 0.058(3) Uani 1 1 d . . . . .
H19 H 0.491706 -0.174629 0.622654 0.069 Uiso 1 1 calc R . . . .
C72 C 0.6161(9) 0.5965(6) 0.9075(4) 0.052(3) Uani 1 1 d . . . . .
H72 H 0.578354 0.645965 0.897867 0.063 Uiso 1 1 calc R . . . .
C60 C 1.1706(7) 0.1572(6) 1.0415(3) 0.041(2) Uani 1 1 d . . . . .
H60 H 1.232142 0.154207 1.065912 0.049 Uiso 1 1 calc R . . . .
C66 C 0.9573(9) 0.4666(8) 1.1163(4) 0.058(3) Uani 1 1 d . . . . .
H66 H 0.986911 0.485172 1.149197 0.069 Uiso 1 1 calc R . . . .
C61 C 1.1757(7) 0.2042(6) 1.0042(3) 0.043(2) Uani 1 1 d . . . . .
H61 H 1.241708 0.230819 1.001875 0.052 Uiso 1 1 calc R . . . .
C64 C 0.9405(8) 0.3621(7) 1.0479(3) 0.046(2) Uani 1 1 d . . . . .
H64 H 0.961226 0.308751 1.033024 0.055 Uiso 1 1 calc R . . . .
C9 C 0.1110(7) 0.1138(7) 0.5480(4) 0.049(2) Uani 1 1 d . . . . .
H9A H 0.129597 0.103798 0.516166 0.073 Uiso 1 1 calc GR . . . .
H9B H 0.033771 0.118118 0.544247 0.073 Uiso 1 1 calc GR . . . .
H9C H 0.134024 0.065050 0.566225 0.073 Uiso 1 1 calc GR . . . .
C53 C 0.9438(8) -0.0207(6) 0.8406(3) 0.041(2) Uani 1 1 d . . . . .
H53 H 1.006248 -0.039239 0.829926 0.049 Uiso 1 1 calc R . . . .
C37 C 0.5813(8) 0.3179(7) 0.4586(3) 0.050(2) Uani 1 1 d . . . . .
H37 H 0.636418 0.297116 0.442944 0.060 Uiso 1 1 calc R . . . .
C45 C 0.4978(7) 0.0985(7) 0.9222(3) 0.043(2) Uani 1 1 d . . . . .
H45A H 0.465735 0.134454 0.897431 0.064 Uiso 1 1 calc GR . . . .
H45B H 0.442081 0.074779 0.936894 0.064 Uiso 1 1 calc GR . . . .
H45C H 0.533817 0.050419 0.907585 0.064 Uiso 1 1 calc GR . . . .
C17 C 0.3259(8) -0.0544(7) 0.6700(3) 0.051(2) Uani 1 1 d . . . . .
H17 H 0.279938 -0.054658 0.692371 0.061 Uiso 1 1 calc R . . . .
C18 C 0.3859(9) -0.1252(7) 0.6621(3) 0.054(3) Uani 1 1 d . . . . .
H18 H 0.383773 -0.173563 0.679800 0.065 Uiso 1 1 calc R . . . .
C86 C 0.2530(9) -0.1417(7) 0.8032(4) 0.059(3) Uani 1 1 d . . . . .
H86A H 0.281567 -0.168404 0.775891 0.089 Uiso 1 1 calc GR . . . .
H86B H 0.193528 -0.178490 0.807869 0.089 Uiso 1 1 calc GR . . . .
H86C H 0.308962 -0.135975 0.832365 0.089 Uiso 1 1 calc GR . . . .
C30 C 0.6438(9) 0.5429(6) 0.6773(3) 0.048(2) Uani 1 1 d . . . . .
H30 H 0.678436 0.593359 0.696643 0.057 Uiso 1 1 calc R . . . .
C71 C 0.7270(9) 0.6016(6) 0.9175(4) 0.053(3) Uani 1 1 d . . . . .
H71 H 0.765280 0.652938 0.913800 0.064 Uiso 1 1 calc R . . . .
F1 F -0.3510(8) 0.3441(9) 0.2808(5) 0.143(5) Uani 1 1 d . . . . .
B4 B 1.0900(8) 0.2664(7) 0.8134(4) 0.044(2) Uani 1 1 d . . . . .
B3 B 0.4946(9) 0.1596(7) 1.0945(3) 0.039(2) Uani 1 1 d . . . . .
C35 C 0.4329(10) 0.4061(9) 0.4611(4) 0.067(3) Uani 1 1 d . . . . .
H35 H 0.383910 0.445461 0.446764 0.081 Uiso 1 1 calc R . . . .
C99 C -0.1109(10) 0.2098(8) 0.4117(4) 0.064(3) Uani 1 1 d . . . . .
H99A H -0.068855 0.256875 0.402010 0.077 Uiso 1 1 calc R . . . .
H99B H -0.180156 0.201868 0.388826 0.077 Uiso 1 1 calc R . . . .
C65 C 0.9854(8) 0.3894(8) 1.0954(3) 0.054(3) Uani 1 1 d . . . . .
H65 H 1.035263 0.354735 1.113229 0.064 Uiso 1 1 calc R . . . .
C92 C 0.9622(7) -0.0026(9) 0.7066(3) 0.060(3) Uani 1 1 d . . . . .
H92A H 0.999316 -0.045682 0.688827 0.090 Uiso 1 1 calc R . . . .
H92B H 0.978641 0.055953 0.699114 0.090 Uiso 1 1 calc R . . . .
H92C H 0.985425 -0.005241 0.741261 0.090 Uiso 1 1 calc R . . . .
C34 C 0.4251(9) 0.3799(7) 0.5052(3) 0.055(3) Uani 1 1 d . . . . .
H34 H 0.372328 0.403623 0.521414 0.066 Uiso 1 1 calc R . . . .
C36 C 0.5116(9) 0.3752(7) 0.4383(3) 0.057(3) Uani 1 1 d . . . . .
H36 H 0.517481 0.393673 0.408212 0.069 Uiso 1 1 calc R . . . .
C12 C 0.2212(7) 0.3651(8) 0.6818(3) 0.049(3) Uani 1 1 d . . . . .
H12A H 0.259614 0.334269 0.707668 0.074 Uiso 1 1 calc GR . . . .
H12B H 0.149729 0.376988 0.687403 0.074 Uiso 1 1 calc GR . . . .
H12C H 0.259877 0.420268 0.681084 0.074 Uiso 1 1 calc GR . . . .
B2 B -0.1113(16) 0.2830(15) 0.6106(8) 0.097(5) Uani 1 1 d . U . . .
F8 F -0.0501(7) 0.2140(11) 0.5965(5) 0.211(7) Uani 1 1 d . U . . .

loop_
_atom_site_aniso_label
_atom_site_aniso_U_11
_atom_site_aniso_U_22
_atom_site_aniso_U_33
_atom_site_aniso_U_23
_atom_site_aniso_U_13
_atom_site_aniso_U_12
Ru1 0.0197(3) 0.0376(3) 0.0160(3) 0.0076(2) 0.0109(2) 0.0098(2)
Fe2 0.0232(6) 0.0398(6) 0.0159(5) 0.0069(4) 0.0126(4) 0.0073(5)
Fe1 0.0172(6) 0.0539(7) 0.0190(5) 0.0142(5) 0.0116(4) 0.0159(5)
P3 0.0217(9) 0.0387(10) 0.0194(8) 0.0091(7) 0.0132(7) 0.0080(8)
P4 0.0296(10) 0.0405(10) 0.0198(9) 0.0057(7) 0.0155(8) 0.0021(8)
P1 0.0189(9) 0.0518(12) 0.0237(9) 0.0111(8) 0.0132(7) 0.0116(8)
P2 0.0220(10) 0.0504(12) 0.0211(9) 0.0164(8) 0.0129(7) 0.0138(8)
Cl1 0.0550(16) 0.097(2) 0.0537(15) -0.0106(14) 0.0231(12) 0.0161(14)
Cl2 0.0700(19) 0.0766(18) 0.0586(16) -0.0133(13) 0.0269(14) 0.0049(14)
F10 0.044(3) 0.048(3) 0.040(3) 0.011(2) 0.024(2) -0.001(2)
F12 0.049(3) 0.056(3) 0.064(3) 0.019(3) 0.034(3) 0.014(3)
F9 0.048(3) 0.069(4) 0.050(3) 0.030(3) 0.011(2) 0.007(3)
F15 0.069(4) 0.072(4) 0.037(3) 0.013(3) 0.018(3) 0.004(3)
F14 0.047(3) 0.090(4) 0.038(3) 0.013(3) 0.026(2) 0.017(3)
N1 0.016(3) 0.036(3) 0.023(3) 0.010(2) 0.013(2) 0.013(2)
O4 0.040(3) 0.049(3) 0.030(3) -0.001(2) 0.019(3) -0.007(3)
O3 0.030(3) 0.069(4) 0.030(3) -0.003(3) 0.014(2) 0.023(3)
N2 0.025(3) 0.038(3) 0.017(3) 0.001(2) 0.015(2) 0.014(3)
F11 0.056(4) 0.045(3) 0.055(3) 0.006(2) 0.011(3) 0.002(2)
N3 0.029(4) 0.045(4) 0.023(3) 0.011(3) 0.017(3) 0.012(3)
N5 0.017(3) 0.039(3) 0.018(3) 0.008(2) 0.008(2) 0.006(2)
O1 0.045(4) 0.052(4) 0.053(4) 0.004(3) 0.030(3) 0.019(3)
F16 0.059(4) 0.121(6) 0.063(4) 0.038(4) 0.038(3) 0.047(4)
O2 0.038(4) 0.043(3) 0.064(4) 0.022(3) 0.012(3) -0.002(3)
N6 0.017(3) 0.040(3) 0.019(3) 0.007(2) 0.012(2) 0.007(2)
F13 0.059(4) 0.080(4) 0.079(5) 0.005(4) 0.016(3) -0.011(3)
C2 0.013(3) 0.033(4) 0.016(3) 0.005(3) 0.008(3) 0.015(3)
C58 0.025(4) 0.047(5) 0.031(4) 0.017(3) 0.010(3) 0.010(3)
N4 0.023(3) 0.037(3) 0.023(3) 0.009(2) 0.010(2) 0.007(3)
C1 0.016(3) 0.037(4) 0.020(4) 0.008(3) 0.012(3) 0.011(3)
F5 0.050(4) 0.181(9) 0.076(5) -0.029(5) 0.035(4) -0.020(5)
C51 0.036(5) 0.045(4) 0.022(4) 0.015(3) 0.014(3) 0.007(4)
C87 0.017(4) 0.043(4) 0.014(3) 0.005(3) 0.008(3) 0.006(3)
C88 0.017(4) 0.042(4) 0.019(3) 0.010(3) 0.007(3) 0.009(3)
C81 0.024(4) 0.043(4) 0.018(3) 0.009(3) 0.006(3) 0.011(3)
C21 0.034(5) 0.065(6) 0.022(4) 0.005(4) 0.017(3) 0.024(4)
C91 0.022(4) 0.042(4) 0.020(3) 0.007(3) 0.009(3) 0.005(3)
C82 0.038(5) 0.041(4) 0.019(3) 0.009(3) 0.013(3) 0.005(3)
C90 0.018(4) 0.033(4) 0.029(4) -0.003(3) 0.004(3) 0.003(3)
C56 0.032(4) 0.037(4) 0.031(4) 0.008(3) 0.014(3) 0.002(3)
C49 0.025(4) 0.048(5) 0.027(4) 0.014(3) 0.011(3) 0.005(3)
C57 0.028(4) 0.041(4) 0.026(4) 0.003(3) 0.010(3) 0.004(3)
C6 0.019(4) 0.057(5) 0.028(4) 0.010(3) 0.011(3) 0.017(3)
C97 0.036(4) 0.035(4) 0.020(3) 0.005(3) 0.017(3) 0.011(3)
C25 0.045(6) 0.086(7) 0.029(4) 0.018(4) 0.024(4) 0.039(5)
C89 0.028(4) 0.049(5) 0.019(3) 0.008(3) 0.016(3) 0.017(3)
C22 0.031(5) 0.062(6) 0.027(4) -0.001(4) 0.016(3) 0.009(4)
C13 0.015(4) 0.051(5) 0.044(5) 0.012(4) 0.019(3) 0.014(3)
C94 0.028(4) 0.048(5) 0.024(4) 0.010(3) 0.018(3) 0.009(3)
C93 0.031(4) 0.030(4) 0.020(3) 0.004(3) 0.016(3) 0.007(3)
C14 0.024(4) 0.051(5) 0.027(4) 0.017(3) 0.016(3) 0.012(3)
C39 0.032(4) 0.038(4) 0.026(4) 0.017(3) 0.021(3) 0.005(3)
C41 0.025(4) 0.052(5) 0.028(4) 0.014(3) 0.019(3) 0.002(3)
C77 0.026(4) 0.047(5) 0.041(5) 0.005(4) 0.021(4) 0.016(4)
C50 0.037(5) 0.045(5) 0.027(4) 0.012(3) 0.017(3) 0.006(4)
C28 0.044(5) 0.047(5) 0.027(4) 0.020(4) 0.018(4) 0.008(4)
C44 0.044(5) 0.044(5) 0.037(4) 0.017(4) 0.021(4) 0.009(4)
C96 0.038(5) 0.038(4) 0.019(3) 0.002(3) 0.015(3) 0.004(3)
C76 0.039(5) 0.055(5) 0.048(5) 0.012(4) 0.033(4) 0.021(4)
C75 0.033(5) 0.054(5) 0.036(4) 0.017(4) 0.026(4) 0.018(4)
C68 0.057(6) 0.068(6) 0.035(5) -0.010(4) 0.034(4) -0.026(5)
C78 0.041(5) 0.034(4) 0.031(4) 0.008(3) 0.017(3) 0.013(3)
C5 0.017(4) 0.048(5) 0.036(4) 0.011(3) 0.008(3) 0.019(3)
C59 0.047(6) 0.056(5) 0.033(4) 0.016(4) 0.012(4) 0.018(4)
F2 0.192(11) 0.119(7) 0.074(5) 0.033(5) 0.009(6) -0.062(7)
C84 0.026(4) 0.055(5) 0.049(5) 0.019(4) 0.011(4) 0.006(4)
C69 0.042(5) 0.035(4) 0.023(4) -0.003(3) 0.016(3) 0.009(3)
C48 0.042(5) 0.083(7) 0.017(4) 0.012(4) 0.018(4) 0.003(5)
C15 0.032(4) 0.045(5) 0.024(4) 0.004(3) 0.002(3) -0.001(4)
C74 0.045(5) 0.033(4) 0.032(4) -0.003(3) 0.023(4) 0.007(4)
C85 0.037(5) 0.052(5) 0.035(4) 0.019(4) 0.013(4) 0.021(4)
C27 0.034(5) 0.062(5) 0.022(4) 0.018(4) 0.010(3) 0.014(4)
C29 0.061(6) 0.058(6) 0.032(5) 0.012(4) 0.018(4) 0.008(5)
C95 0.039(5) 0.033(4) 0.026(4) 0.010(3) 0.015(3) 0.006(3)
C31 0.042(5) 0.075(7) 0.045(5) 0.032(5) 0.021(4) 0.009(5)
C42 0.032(4) 0.047(4) 0.022(3) 0.008(3) 0.021(3) -0.004(3)
C33 0.036(5) 0.044(4) 0.025(4) 0.010(3) 0.017(3) 0.003(4)
C43 0.032(4) 0.051(5) 0.017(3) 0.013(3) 0.015(3) 0.007(4)
C24 0.033(5) 0.095(8) 0.029(5) -0.005(5) 0.013(4) 0.027(5)
B1 0.045(5) 0.020(4) 0.020(4) 0.010(3) 0.010(4) 0.003(3)
C23 0.025(5) 0.084(7) 0.036(5) -0.008(5) 0.012(4) 0.010(4)
C7 0.023(4) 0.082(7) 0.023(4) 0.009(4) 0.014(3) 0.023(4)
C98 0.042(5) 0.070(6) 0.034(5) 0.000(4) 0.021(4) -0.012(5)
C4 0.016(4) 0.068(6) 0.041(5) 0.029(4) 0.015(3) 0.025(4)
C16 0.042(5) 0.053(5) 0.026(4) 0.008(4) 0.003(4) 0.001(4)
C55 0.043(5) 0.048(5) 0.034(4) 0.006(4) 0.016(4) 0.005(4)
C47 0.053(6) 0.060(6) 0.036(5) 0.000(4) 0.033(4) 0.001(5)
C10 0.039(5) 0.051(5) 0.037(5) 0.008(4) 0.014(4) 0.007(4)
C73 0.043(5) 0.044(5) 0.048(5) 0.003(4) 0.013(4) 0.017(4)
C40 0.033(4) 0.041(4) 0.026(4) 0.009(3) 0.022(3) -0.006(3)
C62 0.025(5) 0.072(6) 0.045(5) 0.020(4) 0.016(4) 0.014(4)
C26 0.034(5) 0.077(6) 0.023(4) 0.004(4) 0.018(3) 0.021(4)
C79 0.026(4) 0.046(4) 0.027(4) 0.011(3) 0.017(3) 0.015(3)
F3 0.141(9) 0.097(6) 0.095(6) -0.008(5) 0.044(6) 0.041(6)
C83 0.040(5) 0.046(5) 0.033(4) 0.015(4) 0.011(4) 0.000(4)
C63 0.035(5) 0.054(5) 0.021(4) -0.002(3) 0.017(3) -0.015(4)
C20 0.034(5) 0.051(5) 0.035(4) 0.008(4) 0.003(4) 0.006(4)
C80 0.046(6) 0.048(5) 0.039(5) -0.003(4) 0.010(4) 0.016(4)
C38 0.032(5) 0.076(6) 0.031(4) 0.025(4) 0.019(4) 0.016(4)
C11 0.054(6) 0.063(6) 0.032(4) 0.017(4) 0.017(4) 0.032(5)
F7 0.140(9) 0.315(17) 0.109(7) -0.153(10) 0.084(7) -0.129(11)
C54 0.052(6) 0.052(5) 0.036(5) 0.011(4) 0.018(4) -0.002(4)
C52 0.036(5) 0.047(5) 0.031(4) 0.016(4) 0.014(3) 0.011(4)
C67 0.055(6) 0.077(7) 0.039(5) -0.014(5) 0.036(5) -0.018(5)
C32 0.033(5) 0.049(5) 0.032(4) 0.021(4) 0.013(3) 0.013(4)
C70 0.048(5) 0.038(4) 0.046(5) 0.000(4) 0.030(4) 0.007(4)
C3 0.016(4) 0.072(6) 0.039(5) 0.018(4) 0.015(3) 0.017(4)
F4 0.349(18) 0.087(6) 0.079(6) 0.032(5) 0.126(9) 0.076(8)
C46 0.038(5) 0.066(6) 0.048(5) 0.026(4) 0.030(4) 0.016(4)
F6 0.177(11) 0.074(5) 0.140(8) -0.048(6) -0.110(8) 0.056(6)
C8 0.039(6) 0.092(8) 0.062(6) 0.042(6) 0.037(5) 0.030(5)
C19 0.059(7) 0.051(6) 0.057(6) 0.010(5) -0.006(5) 0.001(5)
C72 0.070(7) 0.036(5) 0.061(6) 0.011(4) 0.031(5) 0.022(5)
C60 0.036(5) 0.043(5) 0.044(5) 0.005(4) 0.008(4) 0.006(4)
C66 0.052(6) 0.092(8) 0.035(5) 0.005(5) 0.028(5) -0.017(6)
C61 0.021(4) 0.060(6) 0.050(5) 0.009(4) 0.008(4) 0.009(4)
C64 0.042(5) 0.074(6) 0.027(4) 0.018(4) 0.017(4) 0.004(5)
C9 0.020(4) 0.068(6) 0.064(6) 0.017(5) 0.018(4) 0.014(4)
C53 0.045(5) 0.052(5) 0.035(4) 0.012(4) 0.022(4) 0.023(4)
C37 0.051(6) 0.080(7) 0.027(4) 0.013(4) 0.020(4) 0.003(5)
C45 0.033(5) 0.067(6) 0.035(4) 0.012(4) 0.022(4) -0.014(4)
C17 0.054(6) 0.070(7) 0.030(5) 0.021(4) 0.003(4) -0.007(5)
C18 0.068(7) 0.050(6) 0.039(5) 0.017(4) -0.008(5) -0.008(5)
C86 0.057(7) 0.056(6) 0.070(7) 0.030(5) 0.015(5) -0.010(5)
C30 0.063(7) 0.044(5) 0.038(5) 0.012(4) 0.011(4) -0.004(4)
C71 0.072(8) 0.039(5) 0.060(6) 0.006(4) 0.039(5) 0.011(5)
F1 0.084(7) 0.202(12) 0.165(10) 0.103(9) 0.027(7) 0.028(7)
B4 0.028(5) 0.059(6) 0.053(6) 0.009(5) 0.027(5) 0.008(5)
B3 0.045(6) 0.048(6) 0.030(5) 0.014(4) 0.017(4) 0.010(5)
C35 0.078(8) 0.090(8) 0.048(6) 0.037(6) 0.026(6) 0.029(7)
C99 0.060(7) 0.091(8) 0.044(6) 0.009(5) 0.015(5) 0.017(6)
C65 0.038(5) 0.092(8) 0.033(5) 0.008(5) 0.014(4) -0.008(5)
C92 0.029(5) 0.117(9) 0.035(5) -0.013(5) 0.015(4) 0.024(5)
C34 0.061(7) 0.080(7) 0.033(5) 0.022(5) 0.018(4) 0.026(6)
C36 0.070(7) 0.077(7) 0.031(5) 0.026(5) 0.015(5) 0.003(6)
C12 0.025(4) 0.105(8) 0.022(4) 0.014(4) 0.011(3) 0.038(5)
B2 0.074(8) 0.107(9) 0.111(9) -0.020(8) 0.034(8) 0.024(7)
F8 0.055(5) 0.335(14) 0.183(9) -0.173(10) -0.019(5) 0.082(7)

loop_
_atom_type_symbol
_atom_type_description
_atom_type_scat_dispersion_real
_atom_type_scat_dispersion_imag
_atom_type_scat_source
C C 0.0140 0.0070 'International Tables Vol C Tables 4.2.6.8 and 6.1.1.4'
H H 0.0000 0.0000 'International Tables Vol C Tables 4.2.6.8 and 6.1.1.4'
B B 0.0070 0.0030 'International Tables Vol C Tables 4.2.6.8 and 6.1.1.4'
Cl Cl 0.3280 0.5430 'International Tables Vol C Tables 4.2.6.8 and 6.1.1.4'
F F 0.0580 0.0400 'International Tables Vol C Tables 4.2.6.8 and 6.1.1.4'
Fe Fe -0.2670 2.5550 'International Tables Vol C Tables 4.2.6.8 and 6.1.1.4'
N N 0.0240 0.0130 'International Tables Vol C Tables 4.2.6.8 and 6.1.1.4'
O O 0.0390 0.0240 'International Tables Vol C Tables 4.2.6.8 and 6.1.1.4'
P P 0.2540 0.3330 'International Tables Vol C Tables 4.2.6.8 and 6.1.1.4'
Ru Ru -0.0760 2.5950 'International Tables Vol C Tables 4.2.6.8 and 6.1.1.4'

loop_
_geom_angle_atom_site_label_1
_geom_angle_atom_site_label_2
_geom_angle_atom_site_label_3
_geom_angle
_geom_angle_site_symmetry_1
_geom_angle_site_symmetry_3
_geom_angle_publ_flag
N1 Ru1 N3 89.1(2) . . ?
N1 Ru1 N5 89.9(2) . . ?
N1 Ru1 N6 92.8(2) . . ?
N1 Ru1 N4 88.5(2) . . ?
N2 Ru1 N1 176.8(2) . . ?
N2 Ru1 N3 89.2(2) . . ?
N2 Ru1 N5 92.0(2) . . ?
N2 Ru1 N6 89.9(2) . . ?
N2 Ru1 N4 88.9(2) . . ?
N3 Ru1 N5 175.7(2) . . ?
N3 Ru1 N6 88.4(2) . . ?
N3 Ru1 N4 93.4(2) . . ?
N6 Ru1 N5 87.4(2) . . ?
N4 Ru1 N5 90.8(2) . . ?
N4 Ru1 N6 177.8(2) . . ?
P4 Fe2 P3 82.19(8) . . ?
C2 Fe2 P3 87.15(19) . . ?
C2 Fe2 P4 93.2(2) . . ?
C2 Fe2 C39 120.8(3) . . ?
C2 Fe2 C41 97.1(3) . . ?
C2 Fe2 C42 131.7(3) . . ?
C2 Fe2 C43 155.2(3) . . ?
C2 Fe2 C40 90.2(3) . . ?
C39 Fe2 P3 100.3(2) . . ?
C39 Fe2 P4 145.9(2) . . ?
C39 Fe2 C41 64.3(3) . . ?
C39 Fe2 C42 63.7(3) . . ?
C39 Fe2 C43 38.2(3) . . ?
C41 Fe2 P3 164.0(2) . . ?
C41 Fe2 P4 112.8(2) . . ?
C41 Fe2 C42 37.6(3) . . ?
C41 Fe2 C43 63.6(3) . . ?
C42 Fe2 P3 141.1(2) . . ?
C42 Fe2 P4 93.0(2) . . ?
C43 Fe2 P3 107.4(2) . . ?
C43 Fe2 P4 108.3(2) . . ?
C43 Fe2 C42 37.8(3) . . ?
C40 Fe2 P3 126.9(2) . . ?
C40 Fe2 P4 150.8(2) . . ?
C40 Fe2 C39 39.6(3) . . ?
C40 Fe2 C41 38.1(3) . . ?
C40 Fe2 C42 63.9(3) . . ?
C40 Fe2 C43 65.0(3) . . ?
P2 Fe1 P1 82.93(8) . . ?
C1 Fe1 P1 93.6(2) . . ?
C1 Fe1 P2 86.2(2) . . ?
C1 Fe1 C6 120.9(3) . . ?
C1 Fe1 C5 155.8(3) . . ?
C1 Fe1 C7 91.4(3) . . ?
C1 Fe1 C4 131.4(3) . . ?
C1 Fe1 C3 97.0(3) . . ?
C6 Fe1 P1 145.4(2) . . ?
C6 Fe1 P2 99.6(2) . . ?
C6 Fe1 C5 38.6(3) . . ?
C6 Fe1 C7 39.2(3) . . ?
C6 Fe1 C4 63.9(3) . . ?
C6 Fe1 C3 64.8(3) . . ?
C5 Fe1 P1 107.5(2) . . ?
C5 Fe1 P2 107.6(2) . . ?
C5 Fe1 C7 64.4(3) . . ?
C5 Fe1 C4 38.3(3) . . ?
C5 Fe1 C3 64.3(3) . . ?
C7 Fe1 P1 150.7(3) . . ?
C7 Fe1 P2 126.2(3) . . ?
C7 Fe1 C4 62.6(3) . . ?
C7 Fe1 C3 37.8(4) . . ?
C4 Fe1 P1 93.1(2) . . ?
C4 Fe1 P2 142.4(2) . . ?
C4 Fe1 C3 37.3(3) . . ?
C3 Fe1 P1 112.9(3) . . ?
C3 Fe1 P2 163.4(3) . . ?
C51 P3 Fe2 119.1(3) . . ?
C49 P3 Fe2 103.2(3) . . ?
C49 P3 C51 104.3(3) . . ?
C49 P3 C57 103.6(4) . . ?
C57 P3 Fe2 122.2(2) . . ?
C57 P3 C51 102.1(4) . . ?
C50 P4 Fe2 110.1(3) . . ?
C69 P4 Fe2 117.7(3) . . ?
C69 P4 C50 103.0(4) . . ?
C69 P4 C63 103.3(4) . . ?
C63 P4 Fe2 117.8(3) . . ?
C63 P4 C50 103.0(4) . . ?
C21 P1 Fe1 119.1(3) . . ?
C21 P1 C13 103.1(4) . . ?
C13 P1 Fe1 108.8(3) . . ?
C15 P1 Fe1 115.8(3) . . ?
C15 P1 C21 102.6(4) . . ?
C15 P1 C13 105.9(4) . . ?
C14 P2 Fe1 103.3(3) . . ?
C14 P2 C33 103.4(4) . . ?
C27 P2 Fe1 117.5(3) . . ?
C27 P2 C14 105.6(4) . . ?
C27 P2 C33 101.0(4) . . ?
C33 P2 Fe1 124.1(3) . . ?
C1 N1 Ru1 176.0(6) . . ?
C95 O4 C98 115.3(6) . . ?
C89 O3 C92 116.4(7) . . ?
C2 N2 Ru1 176.8(5) . . ?
C75 N3 Ru1 122.9(5) . . ?
C79 N3 Ru1 120.6(5) . . ?
C79 N3 C75 116.5(7) . . ?
C87 N5 Ru1 120.8(5) . . ?
C87 N5 C91 117.0(6) . . ?
C91 N5 Ru1 121.9(5) . . ?
C77 O1 C80 117.2(7) . . ?
C83 O2 C86 115.1(7) . . ?
C97 N6 Ru1 121.5(5) . . ?
C97 N6 C93 116.7(6) . . ?
C93 N6 Ru1 121.0(5) . . ?
N2 C2 Fe2 177.4(6) . . ?
C57 C58 C59 121.8(8) . . ?
C81 N4 Ru1 122.8(5) . . ?
C81 N4 C85 115.9(7) . . ?
C85 N4 Ru1 121.3(5) . . ?
N1 C1 Fe1 177.0(6) . . ?
C56 C51 P3 121.8(6) . . ?
C56 C51 C52 120.3(8) . . ?
C52 C51 P3 117.9(7) . . ?
N5 C87 C88 124.6(7) . . ?
C89 C88 C87 117.8(7) . . ?
N4 C81 C82 125.6(7) . . ?
C22 C21 P1 121.0(6) . . ?
C22 C21 C26 120.3(8) . . ?
C26 C21 P1 118.7(8) . . ?
N5 C91 C90 121.8(7) . . ?
C81 C82 C83 117.6(7) . . ?
C91 C90 C89 120.2(7) . . ?
C51 C56 C55 120.4(8) . . ?
C50 C49 P3 108.3(5) . . ?
C58 C57 P3 119.8(6) . . ?
C58 C57 C62 118.4(8) . . ?
C62 C57 P3 121.7(6) . . ?
C5 C6 Fe1 70.8(4) . . ?
C5 C6 C7 106.5(8) . . ?
C5 C6 C11 127.7(7) . . ?
C7 C6 Fe1 70.9(4) . . ?
C7 C6 C11 124.5(8) . . ?
C11 C6 Fe1 133.6(6) . . ?
N6 C97 C96 123.9(6) . . ?
C26 C25 C24 120.8(9) . . ?
O3 C89 C88 124.6(7) . . ?
O3 C89 C90 116.8(7) . . ?
C88 C89 C90 118.5(6) . . ?
C21 C22 C23 120.7(9) . . ?
C14 C13 P1 110.1(5) . . ?
C95 C94 C93 119.9(7) . . ?
N6 C93 C94 123.1(7) . . ?
C13 C14 P2 109.0(5) . . ?
C44 C39 Fe2 133.3(5) . . ?
C43 C39 Fe2 71.3(4) . . ?
C43 C39 C44 128.3(7) . . ?
C43 C39 C40 107.5(7) . . ?
C40 C39 Fe2 70.0(4) . . ?
C40 C39 C44 123.0(8) . . ?
C42 C41 Fe2 71.7(4) . . ?
C42 C41 C40 109.3(7) . . ?
C42 C41 C46 124.9(8) . . ?
C40 C41 Fe2 70.4(4) . . ?
C40 C41 C46 124.6(8) . . ?
C46 C41 Fe2 134.0(5) . . ?
O1 C77 C76 115.8(7) . . ?
O1 C77 C78 125.1(8) . . ?
C78 C77 C76 119.2(7) . . ?
C49 C50 P4 110.0(6) . . ?
C29 C28 C27 121.9(9) . . ?
C97 C96 C95 117.9(7) . . ?
C75 C76 C77 119.2(7) . . ?
N3 C75 C76 123.0(8) . . ?
C67 C68 C63 119.3(11) . . ?
C79 C78 C77 117.2(7) . . ?
C6 C5 Fe1 70.6(4) . . ?
C6 C5 C10 127.0(8) . . ?
C4 C5 Fe1 71.9(4) . . ?
C4 C5 C6 107.3(7) . . ?
C4 C5 C10 124.1(8) . . ?
C10 C5 Fe1 133.9(6) . . ?
C60 C59 C58 118.9(8) . . ?
C85 C84 C83 118.7(8) . . ?
C74 C69 P4 120.8(6) . . ?
C70 C69 P4 120.2(7) . . ?
C70 C69 C74 118.9(8) . . ?
C16 C15 P1 120.3(7) . . ?
C16 C15 C20 120.0(8) . . ?
C20 C15 P1 119.6(6) . . ?
C69 C74 C73 120.5(8) . . ?
N4 C85 C84 123.5(8) . . ?
C28 C27 P2 122.4(7) . . ?
C28 C27 C32 118.3(9) . . ?
C32 C27 P2 119.3(6) . . ?
C28 C29 C30 118.6(9) . . ?
O4 C95 C94 126.3(7) . . ?
O4 C95 C96 115.3(7) . . ?
C94 C95 C96 118.4(7) . . ?
C30 C31 C32 119.6(9) . . ?
C41 C42 Fe2 70.6(4) . . ?
C41 C42 C43 108.7(7) . . ?
C41 C42 C47 125.6(8) . . ?
C43 C42 Fe2 70.6(4) . . ?
C43 C42 C47 124.6(8) . . ?
C47 C42 Fe2 134.0(5) . . ?
C38 C33 P2 123.6(6) . . ?
C38 C33 C34 117.2(7) . . ?
C34 C33 P2 118.8(6) . . ?
C39 C43 Fe2 70.5(4) . . ?
C39 C43 C48 125.8(8) . . ?
C48 C43 Fe2 135.9(6) . . ?
C42 C43 Fe2 71.6(4) . . ?
C42 C43 C39 108.1(7) . . ?
C42 C43 C48 124.2(8) . . ?
C23 C24 C25 119.9(9) . . ?
F2 B1 F3 105.6(9) . . ?
F4 B1 F2 113.6(10) . . ?
F4 B1 F3 104.1(7) . . ?
F4 B1 F1 118.3(11) . . ?
F1 B1 F2 110.5(8) . . ?
F1 B1 F3 103.2(9) . . ?
C24 C23 C22 119.5(10) . . ?
C6 C7 Fe1 70.0(4) . . ?
C6 C7 C12 124.8(9) . . ?
C3 C7 Fe1 72.0(5) . . ?
C3 C7 C6 109.0(7) . . ?
C3 C7 C12 125.7(8) . . ?
C12 C7 Fe1 130.1(6) . . ?
C5 C4 Fe1 69.8(5) . . ?
C5 C4 C9 125.6(8) . . ?
C3 C4 Fe1 71.6(5) . . ?
C3 C4 C5 110.0(9) . . ?
C3 C4 C9 123.7(8) . . ?
C9 C4 Fe1 133.0(6) . . ?
C15 C16 C17 120.2(9) . . ?
C56 C55 C54 119.8(9) . . ?
C72 C73 C74 118.7(9) . . ?
C39 C40 Fe2 70.3(4) . . ?
C39 C40 C45 127.0(8) . . ?
C41 C40 Fe2 71.5(4) . . ?
C41 C40 C39 106.4(7) . . ?
C41 C40 C45 125.9(8) . . ?
C45 C40 Fe2 130.1(5) . . ?
C61 C62 C57 119.3(8) . . ?
C21 C26 C25 118.9(10) . . ?
N3 C79 C78 124.8(7) . . ?
O2 C83 C82 125.7(8) . . ?
O2 C83 C84 115.8(8) . . ?
C82 C83 C84 118.5(8) . . ?
C68 C63 P4 121.5(8) . . ?
C64 C63 P4 118.9(7) . . ?
C64 C63 C68 119.5(8) . . ?
C19 C20 C15 119.5(9) . . ?
C33 C38 C37 121.5(8) . . ?
C53 C54 C55 119.3(9) . . ?
C51 C52 C53 117.8(8) . . ?
C68 C67 C66 119.3(10) . . ?
C31 C32 C27 120.3(8) . . ?
C71 C70 C69 122.6(10) . . ?
C7 C3 Fe1 70.2(5) . . ?
C7 C3 C8 124.4(9) . . ?
C4 C3 Fe1 71.1(5) . . ?
C4 C3 C7 107.2(8) . . ?
C4 C3 C8 127.8(10) . . ?
C8 C3 Fe1 131.0(6) . . ?
C20 C19 C18 120.5(10) . . ?
C73 C72 C71 121.4(9) . . ?
C61 C60 C59 120.7(8) . . ?
C65 C66 C67 121.1(10) . . ?
C60 C61 C62 120.6(9) . . ?
C63 C64 C65 121.6(10) . . ?
C54 C53 C52 122.3(8) . . ?
C36 C37 C38 119.6(9) . . ?
C18 C17 C16 119.9(10) . . ?
C17 C18 C19 119.8(9) . . ?
C31 C30 C29 121.1(10) . . ?
C70 C71 C72 117.8(9) . . ?
F14 B4 F15 109.1(8) . . ?
F14 B4 F13 111.3(8) . . ?
F16 B4 F15 107.9(8) . . ?
F16 B4 F14 111.6(9) . . ?
F16 B4 F13 111.4(9) . . ?
F13 B4 F15 105.2(8) . . ?
F10 B3 F9 109.3(8) . . ?
F12 B3 F10 109.7(8) . . ?
F12 B3 F9 110.0(7) . . ?
F12 B3 F11 109.5(8) . . ?
F11 B3 F10 109.9(7) . . ?
F11 B3 F9 108.4(8) . . ?
C36 C35 C34 119.8(10) . . ?
Cl1 C99 Cl2 111.3(6) . . ?
C66 C65 C64 119.1(11) . . ?
C35 C34 C33 121.5(9) . . ?
C37 C36 C35 120.2(9) . . ?
F5 B2 F6 98.5(15) . . ?
F5 B2 F8 105.2(15) . . ?
F7 B2 F5 137(2) . . ?
F7 B2 F6 98.5(17) . . ?
F7 B2 F8 113.4(18) . . ?
F8 B2 F6 92.4(17) . . ?

loop_
_geom_bond_atom_site_label_1
_geom_bond_atom_site_label_2
_geom_bond_distance
_geom_bond_site_symmetry_2
_geom_bond_publ_flag
Ru1 N1 2.021(6) . ?
Ru1 N2 2.019(6) . ?
Ru1 N3 2.092(6) . ?
Ru1 N5 2.105(6) . ?
Ru1 N6 2.096(6) . ?
Ru1 N4 2.092(6) . ?
Fe2 P3 2.312(2) . ?
Fe2 P4 2.277(2) . ?
Fe2 C2 1.926(7) . ?
Fe2 C39 2.157(7) . ?
Fe2 C41 2.168(7) . ?
Fe2 C42 2.182(7) . ?
Fe2 C43 2.168(7) . ?
Fe2 C40 2.153(7) . ?
Fe1 P1 2.299(2) . ?
Fe1 P2 2.296(2) . ?
Fe1 C1 1.934(7) . ?
Fe1 C6 2.151(8) . ?
Fe1 C5 2.152(7) . ?
Fe1 C7 2.162(8) . ?
Fe1 C4 2.180(9) . ?
Fe1 C3 2.187(8) . ?
P3 C51 1.829(8) . ?
P3 C49 1.812(8) . ?
P3 C57 1.821(8) . ?
P4 C50 1.846(8) . ?
P4 C69 1.823(8) . ?
P4 C63 1.829(8) . ?
P1 C21 1.836(9) . ?
P1 C13 1.848(8) . ?
P1 C15 1.831(9) . ?
P2 C14 1.815(8) . ?
P2 C27 1.812(10) . ?
P2 C33 1.825(7) . ?
Cl1 C99 1.753(11) . ?
Cl2 C99 1.764(12) . ?
F10 B3 1.390(11) . ?
F12 B3 1.378(11) . ?
F9 B3 1.399(11) . ?
F15 B4 1.421(13) . ?
F14 B4 1.363(11) . ?
N1 C1 1.157(9) . ?
O4 C95 1.345(10) . ?
O4 C98 1.445(10) . ?
O3 C89 1.350(9) . ?
O3 C92 1.426(12) . ?
N2 C2 1.142(9) . ?
F11 B3 1.385(12) . ?
N3 C75 1.355(9) . ?
N3 C79 1.344(10) . ?
N5 C87 1.323(9) . ?
N5 C91 1.366(10) . ?
O1 C77 1.353(9) . ?
O1 C80 1.424(11) . ?
F16 B4 1.362(12) . ?
O2 C83 1.354(11) . ?
O2 C86 1.447(12) . ?
N6 C97 1.346(10) . ?
N6 C93 1.354(9) . ?
F13 B4 1.373(13) . ?
C58 C57 1.362(11) . ?
C58 C59 1.397(12) . ?
N4 C81 1.341(10) . ?
N4 C85 1.354(11) . ?
F5 B2 1.31(2) . ?
C51 C56 1.379(12) . ?
C51 C52 1.401(11) . ?
C87 C88 1.383(10) . ?
C88 C89 1.379(11) . ?
C81 C82 1.362(12) . ?
C21 C22 1.380(14) . ?
C21 C26 1.387(12) . ?
C91 C90 1.366(10) . ?
C82 C83 1.398(12) . ?
C90 C89 1.385(11) . ?
C56 C55 1.388(12) . ?
C49 C50 1.542(12) . ?
C57 C62 1.432(12) . ?
C6 C5 1.423(12) . ?
C6 C7 1.446(11) . ?
C6 C11 1.512(13) . ?
C97 C96 1.388(12) . ?
C25 C24 1.405(16) . ?
C25 C26 1.399(14) . ?
C22 C23 1.413(12) . ?
C13 C14 1.499(12) . ?
C94 C93 1.380(11) . ?
C94 C95 1.372(12) . ?
C39 C44 1.486(11) . ?
C39 C43 1.417(12) . ?
C39 C40 1.461(11) . ?
C41 C42 1.402(12) . ?
C41 C40 1.411(12) . ?
C41 C46 1.515(12) . ?
C77 C76 1.392(13) . ?
C77 C78 1.392(11) . ?
C28 C27 1.396(12) . ?
C28 C29 1.371(14) . ?
C96 C95 1.412(10) . ?
C76 C75 1.374(11) . ?
C68 C63 1.415(13) . ?
C68 C67 1.374(14) . ?
C78 C79 1.385(10) . ?
C5 C4 1.422(12) . ?
C5 C10 1.477(11) . ?
C59 C60 1.387(14) . ?
F2 B1 1.376(13) . ?
C84 C85 1.371(13) . ?
C84 C83 1.401(12) . ?
C69 C74 1.379(12) . ?
C69 C70 1.375(12) . ?
C48 C43 1.510(11) . ?
C15 C16 1.366(12) . ?
C15 C20 1.400(12) . ?
C74 C73 1.401(12) . ?
C27 C32 1.398(12) . ?
C29 C30 1.390(14) . ?
C31 C32 1.388(14) . ?
C31 C30 1.381(14) . ?
C42 C43 1.411(11) . ?
C42 C47 1.494(12) . ?
C33 C38 1.384(11) . ?
C33 C34 1.387(13) . ?
C24 C23 1.364(15) . ?
B1 F3 1.405(11) . ?
B1 F4 1.325(11) . ?
B1 F1 1.373(14) . ?
C7 C3 1.409(14) . ?
C7 C12 1.503(12) . ?
C4 C3 1.396(12) . ?
C4 C9 1.519(14) . ?
C16 C17 1.404(13) . ?
C55 C54 1.404(13) . ?
C73 C72 1.381(14) . ?
C40 C45 1.474(12) . ?
C62 C61 1.388(12) . ?
C63 C64 1.368(13) . ?
C20 C19 1.385(14) . ?
C38 C37 1.393(12) . ?
F7 B2 1.19(2) . ?
C54 C53 1.349(14) . ?
C52 C53 1.408(12) . ?
C67 C66 1.412(17) . ?
C70 C71 1.373(14) . ?
C3 C8 1.514(12) . ?
F6 B2 1.59(3) . ?
C19 C18 1.388(17) . ?
C72 C71 1.394(16) . ?
C60 C61 1.365(13) . ?
C66 C65 1.360(16) . ?
C64 C65 1.379(13) . ?
C37 C36 1.365(15) . ?
C17 C18 1.375(16) . ?
C35 C34 1.384(13) . ?
C35 C36 1.372(16) . ?
B2 F8 1.41(2) . ?

loop_
_smtbx_masks_void_nr
_smtbx_masks_void_average_x
_smtbx_masks_void_average_y
_smtbx_masks_void_average_z
_smtbx_masks_void_volume
_smtbx_masks_void_count_electrons
_smtbx_masks_void_content
1 0.000 0.500 0.500 863.8 235.1 ?
2 0.227 0.066 0.904 45.0 0.0 ?
3 0.500 0.500 1.000 18.7 0.0 ?
4 0.773 -0.066 0.096 45.0 0.0 ?
